data_2001232
loop_
_publ_author_name
'Kapor, A.'
'St\'ajer, G.'
'Bern\'ath, G.'

_publ_section_title
;Structure of
 2-(2-hydroxyethyl)-1-<i>p</i>-tolyl-4,5,6,7-tetrahydro-3(1<i>H</i>)-isoindolone
;
_journal_issue 11
_journal_name_full 'Acta Crystallographica Section C'
_journal_page_first 1967
_journal_page_last 1969
_journal_paper_doi 10.1107/S0108270193004238
_journal_volume 49
_journal_year 1993
_chemical_formula_sum 'C17 H21 N O2'
_chemical_formula_weight 271.65
_symmetry_cell_setting monoclinic
_symmetry_space_group_name_Hall '-P 2ybc'
_symmetry_space_group_name_H-M 'P 1 21/c 1'
_atom_type_scat_source SHELX76
_cell_angle_alpha 90
_cell_angle_beta 98.890(10)
_cell_angle_gamma 90
_cell_formula_units_Z 4
_cell_length_a 13.1460(10)
_cell_length_b 8.9170(10)
_cell_length_c 12.8290(10)
_cell_measurement_reflns_used 25
_cell_measurement_temperature 293
_cell_measurement_theta_max 45.27
_cell_measurement_theta_min 11.45
_cell_volume 1485.8(2)
_diffrn_measurement_device 'Enraf-Nonius CAD-4'
_diffrn_measurement_method \w-\q
_diffrn_radiation_type CuK\a
_diffrn_radiation_wavelength 1.5418
_diffrn_reflns_av_R_equivalents 0.00
_diffrn_reflns_limit_h_max 16
_diffrn_reflns_limit_h_min -16
_diffrn_reflns_limit_k_max 11
_diffrn_reflns_limit_k_min 0
_diffrn_reflns_limit_l_max 15
_diffrn_reflns_limit_l_min 0
_diffrn_reflns_number 3222
_diffrn_reflns_theta_max 74
_diffrn_standards_decay_% 0.05
_diffrn_standards_interval_time 120
_diffrn_standards_number 3
_exptl_absorpt_coefficient_mu 0.59
_exptl_absorpt_correction_T_max 0.9984
_exptl_absorpt_correction_T_min 0.9564
_exptl_absorpt_correction_type integration
_exptl_crystal_colour colourless
_exptl_crystal_density_diffrn 1.214
_exptl_crystal_density_meas 1.240
_exptl_crystal_description prism
_exptl_crystal_size_max 0.3
_exptl_crystal_size_mid 0.25
_exptl_crystal_size_min 0.1
_refine_diff_density_max 0.17
_refine_diff_density_min -0.19
_refine_ls_goodness_of_fit_obs 2.240
_refine_ls_number_parameters 243
_refine_ls_number_reflns '2595 [F>3\s(F)]'
_refine_ls_R_factor_obs 0.044
_refine_ls_shift/esd_max '0.125 H81 (z/c)'
_refine_ls_structure_factor_coef F
_refine_ls_weighting_details 'w = 5.3187/|\s^2^(F)+0.000096F^2^|'
_refine_ls_weighting_scheme calc
_refine_ls_wR_factor_obs 0.046
_reflns_number_observed 2480
_reflns_number_total 3011
_reflns_observed_criterion F>4\s(F)
_cod_data_source_file ka1024.cif
_cod_data_source_block ka1024_structure_1_of_1
_cod_depositor_comments
;
The following automatic conversions were performed:

'_refine_ls_weighting_scheme' value '5.3187/|\s^2^(F)+0.000096F^2^|'
was changed to 'calc'. New tag '_refine_ls_weighting_details' was
created. The value of the new tag was set to 'w =
5.3187/|\s^2^(F)+0.000096F^2^|'.

Automatic conversion script
Id: cif_fix_values 3143 2015-03-26 13:38:13Z robertas 
;
_cod_original_formula_sum 'C17 H21 N1 O2'
_cod_database_code 2001232

loop_
_atom_site_label
_atom_site_fract_x
_atom_site_fract_y
_atom_site_fract_z
_atom_site_U_iso_or_equiv
C1 .19870(10) .0049(2) 1.21810(10) .379(3)
C1A .14130(10) -.1009(2) 1.13830(10) .372(3)
N2 .25160(10) .10200(10) 1.15060(10) .405(3)
C3 .22880(10) .0636(2) 1.04790(10) .388(3)
C3A .15950(10) -.0675(2) 1.04160(10) .367(3)
C4 .11510(10) -.1482(2) .94310(10) .449(3)
C5 .0663(4) -.2982(5) .9728(3) .519(8)
C5' .0284(8) -.2447(11) .9627(6) .546(17)
C6 .0034(3) -.2770(5) 1.0623(3) .497(7)
C6' .0524(10) -.3266(9) 1.0662(5) .59(2)
C7 .07250(10) -.2247(2) 1.16310(10) .462(4)
C8 .30930(10) .2345(2) 1.18900(10) .467(4)
C9 .2423(2) .3712(2) 1.19520(10) .560(4)
O10 .17000(10) .3542(2) 1.26450(10) .682(4)
O11 .26070(10) .12990(10) .97470(10) .531(3)
C12 .27360(10) -.0702(2) 1.30390(10) .382(3)
C13 .29050(10) -.0130(2) 1.40550(10) .480(4)
C14 .35900(10) -.0821(2) 1.48350(10) .544(4)
C15 .41200(10) -.2106(2) 1.46380(10) .506(4)
C16 .39560(10) -.2670(2) 1.36190(10) .540(4)
C17 .32790(10) -.1980(2) 1.28300(10) .484(4)
C18 .4833(2) -.2886(3) 1.5507(2) .758(6)
H1 .1490(10) .067(2) 1.2530(10) .045(4)
H41 .056 -.080 .898 .066(2)
H42 .175 -.170 .896 .066(2)
H41' .175 -.215 .916 .066(2)
H42' .087 -.067 .883 .066(2)
H51 .020 -.344 .903 .066(2)
H52 .129 -.377 .999 .066(2)
H51' -.039 -.181 .951 .066(2)
H52' .023 -.332 .898 .066(2)
H61 -.037 -.378 1.076 .066(2)
H62 -.054 -.188 1.038 .066(2)
H61' .112 -.400 1.068 .066(2)
H62' .004 -.419 1.084 .066(2)
H71 .120 -.321 1.195 .066(2)
H72 .027 -.189 1.221 .066(2)
H71' .112 -.292 1.228 .066(2)
H72' .003 -.181 1.185 .066(2)
H81 .3450(10) .207(2) 1.2610(10) .065(5)
H82 .3570(10) .256(2) 1.1380(10) .063(5)
H91 .2900(10) .462(2) 1.2300(10) .063(5)
H92 .2000(10) .391(2) 1.119(2) .066(5)
H10 .211(2) .363(3) 1.346(2) .132(10)
H13 .2520(10) .082(2) 1.4190(10) .066(5)
H14 .3680(10) -.044(2) 1.5580(10) .065(5)
H16 .4370(10) -.365(2) 1.346(2) .082(6)
H17 .3200(10) -.241(2) 1.2090(10) .061(5)
H181 .557 -.296 1.531 .140(6)
H182 .494 -.221 1.624 .140(6)
H183 .439 -.389 1.583 .140(6)

loop_
_geom_angle_atom_site_label_1
_geom_angle_atom_site_label_2
_geom_angle_atom_site_label_3
_geom_angle
_geom_angle_publ_flag
C1A C1 N2 101.60(10) yes
C1A C1 C12 114.70(10) yes
N2 C1 C12 112.00(10) yes
C1 C1A C3A 110.50(10) yes
C1 C1A C7 125.10(10) yes
C3A C1A C7 124.40(10) yes
C1 N2 C3 111.80(10) yes
C1 N2 C8 123.30(10) yes
C3 N2 C8 124.40(10) yes
N2 C3 C3A 107.30(10) yes
N2 C3 O11 124.70(10) yes
C3A C3 O11 128.00(10) yes
C1A C3A C3 108.90(10) yes
C1A C3A C4 125.30(10) yes
C3 C3A C4 125.80(10) yes
C3A C4 C5 109.2(2) yes
C3A C4 C5' 110.3(4) yes
C4 C5 C6 111.7(3) yes
C4 C5' C6' 111.7(7) yes
C5 C6 C7 110.7(3) yes
C5' C6 C7 121.1(5) yes
C5 C6' C7 128.2(7) yes
C5' C6' C7 114.5(7) yes
C1A C7 C6 110.2(2) yes
C1A C7 C6' 107.5(4) yes
N2 C8 C9 113.40(10) yes
C8 C9 O10 113.7(2) yes
C1 C12 C13 120.80(10) yes
C1 C12 C17 121.10(10) yes
C13 C12 C17 118.00(10) yes
C12 C13 C14 120.60(10) yes
C13 C14 C15 121.80(10) yes
C14 C15 C16 117.60(10) yes
C14 C15 C18 121.2(2) yes
C15 C16 C17 121.10(10) yes
C12 C17 C16 120.90(10) yes

loop_
_geom_bond_atom_site_label_1
_geom_bond_atom_site_label_2
_geom_bond_distance
_geom_bond_publ_flag
C1 C1A 1.506(2) yes
C1 N2 1.473(2) yes
C1 C12 1.515(2) yes
C1A C3A 1.333(2) yes
C1A C7 1.492(2) yes
N2 C3 1.349(2) yes
N2 C8 1.449(2) yes
C3 C3A 1.477(2) yes
C3 O11 1.236(2) yes
C3A C4 1.493(2) yes
C4 C5 1.556(5) yes
C4 C5' 1.480(10) yes
C5 C6 1.527(6) yes
C5' C6' 1.505(11) yes
C6 C7 1.534(4) yes
C6' C7 1.530(7) yes
C8 C9 1.513(3) yes
C9 O10 1.406(3) yes
C12 C13 1.385(2) yes
C12 C17 1.393(2) yes
C13 C14 1.383(2) yes
C14 C15 1.384(2) yes
C15 C16 1.386(2) yes
C15 C18 1.511(3) yes
C16 C17 1.384(2) yes
C1 H1 1.012(15) yes
C4 H41 1.0810(10) yes
C4 H42 1.0820(10) yes
C4 H41' 1.086(2) yes
C4 H42' 1.0800(10) yes
C5 H51 1.082(4) yes
C5 H52 1.096(5) yes
C5' H51 1.165(9) yes
C5' H51' 1.044(10) yes
C5' H52' 1.132(9) yes
C6 H61 1.074(4) yes
C6 H62 1.106(4) yes
C6' H61' 1.018(11) yes
C6' H62' 1.087(10) yes
C7 H71 1.103(2) yes
C7 H72 1.0710(10) yes
C7 H71' 1.0910(10) yes
C7 H72' 1.0700(10) yes
C8 H81 1.000(13) yes
C8 H82 0.992(14) yes
C9 H91 1.078(16) yes
C9 H92 1.06(2) yes
O10 H10 1.10(2) yes
C13 H13 1.015(17) yes
C14 H14 1.004(13) yes
C16 H16 1.066(18) yes
C17 H17 1.014(14) yes
C18 H181 1.040(3) yes
C18 H182 1.108(3) yes
C18 H183 1.178(3) yes

loop_
_geom_torsion_atom_site_label_1
_geom_torsion_atom_site_label_2
_geom_torsion_atom_site_label_3
_geom_torsion_atom_site_label_4
_geom_torsion
_geom_torsion_publ_flag
C1 C1A C3A C4 -179.70(10) yes
C1 N2 C3 O11 177.80(10) yes
C1 N2 C8 C9 -82.0(2) yes
C1A C1 N2 C8 173.10(10) yes
N2 C8 C9 O10 61.4(2) yes
N2 C1 C12 C13 98.9(2) yes
C1A C1 C12 C13 -146.00(10) yes
C1A C1 C12 C17 34.4(2) yes
C3 N2 C8 C9 89.1(2) yes
C3 C3A C1A C7 178.50(10) yes
C7 C1A C1 C12 59.7(2) yes
C8 N2 C1 C12 -64.0(2) yes
C8 N2 C3 O11 5.8(2) yes
C4 C3A C3 O11 1.1(3) yes
